data_1100518
loop_
_publ_author_name
'Aurich, Hans G\"unter'
'Soeberdt, Michael'
'Harms, Klaus'

_publ_section_title
;
 Formation of enantiopure \b-amino alcohols with a
 3-oxa-2,7-diazabicyclo[3.3.0]octane framework
;
_journal_coden_ASTM TETRAB
_journal_issue 5
_journal_name_full Tetrahedron
_journal_page_first 1249
_journal_page_last 1270
_journal_paper_doi 10.1016/s0040-4020(98)01117-x
_journal_volume 55
_journal_year 1999
_chemical_formula_sum 'C26 H28 N2 O2'
_space_group_IT_number 5
_symmetry_cell_setting monoclinic
_symmetry_space_group_name_Hall 'I 2y'
_symmetry_space_group_name_H-M 'I 1 2 1'
_cell_angle_alpha 90
_cell_angle_beta 102.53(1)
_cell_angle_gamma 90
_cell_formula_units_Z 4
_cell_length_a 19.522(2)
_cell_length_b 5.321(1)
_cell_length_c 21.728(1)
_cod_original_sg_symbol_H-M 'I 2'
_cod_database_code 1100518

loop_
_symmetry_equiv_pos_site_id
_symmetry_equiv_pos_as_xyz
1 x,y,z
2 -x,y,-z
3 1/2+x,1/2+y,1/2+z
4 1/2-x,1/2+y,1/2-z

loop_
_atom_site_label
_atom_site_type_symbol
_atom_site_fract_x
_atom_site_fract_y
_atom_site_fract_z
C1 C 0.6893(2) 0.9291(9) 0.5464(2)
N1 N 0.7345(2) 0.7566(7) 0.5204(2)
O1 O 0.6878(2) 0.5447(6) 0.4981(2)
C2 C 0.6201(3) 0.6486(10) 0.4718(2)
C3 C 0.6121(2) 0.8679(10) 0.5142(2)
C4 C 0.5795(2) 0.7971(11) 0.5680(2)
N2 N 0.6195(2) 0.9356(8) 0.6222(2)
C5 C 0.6929(2) 0.8944(9) 0.6175(2)
C6 C 0.7459(2) 1.0763(9) 0.6570(2)
O2 O 0.7466(2) 1.0380(7) 0.72272(14)
C7 C 0.8182(2) 1.0461(9) 0.6448(2)
C8 C 0.8461(3) 1.2136(10) 0.6082(2)
C9 C 0.9118(3) 1.1758(13) 0.5972(3)
C10 C 0.9514(3) 0.9697(14) 0.6213(3)
C11 C 0.9252(3) 0.8057(12) 0.6584(3)
C12 C 0.8596(2) 0.8396(10) 0.6695(2)
C13 C 0.7563(3) 0.8681(11) 0.4656(2)
C14 C 0.7964(3) 0.6884(12) 0.4346(2)
C15 C 0.7663(4) 0.5712(17) 0.3788(3)
C16 C 0.8033(5) 0.3985(20) 0.3509(4)
C17 C 0.8721(6) 0.3457(25) 0.3785(4)
C18 C 0.9016(5) 0.4588(29) 0.4328(4)
C19 C 0.8645(4) 0.6289(21) 0.4609(3)
C20 C 0.6018(2) 0.8503(12) 0.6798(2)
C21 C 0.5273(2) 0.9132(10) 0.6838(2)
C22 C 0.4927(3) 0.7618(12) 0.7188(2)
C23 C 0.4257(3) 0.8151(14) 0.7247(3)
C24 C 0.39169(3) 1.0249(15) 0.6976(3)
C25 C 0.4249(3) 1.1750(13) 0.6630(3)
C26 C 0.4921(3) 1.1243(10) 0.6556(3)
H1 H 0.7002(2) 1.1036(9) 0.5377(2)
H2 H 0.5835(3) 0.5248(10) 0.4715(2)
H3 H 0.6176(3) 0.7054(10) 0.4289(2)
H4 H 0.5884(2) 1.0112(10) 0.4904(2)
H5 H 0.5304(2) 0.8450(11) 0.5594(2)
H6 H 0.5831(2) 0.6175(11) 0.5755(2)
H7 H 0.7065(2) 0.7211(9) 0.6296(2)
H8 H 0.7301(2) 1.2484(9) 0.6458(2)
H9 H 0.7212(2) 1.0332(7) 0.75944(14)
H10 H 0.8201(3) 1.3529(10) 0.5910(2)
H11 H 0.9300(3) 1.2917(13) 0.5730(3)
H12 H 0.9953(3) 0.9431(14) 0.6123(3)
H13 H 0.9522(3) 0.6696(12) 0.6764(3)
H14 H 0.8421(2) 0.7228(10) 0.6939(2)
H15 H 0.7852(3) 1.0147(11) 0.4792(2)
H16 H 0.7150(3) 0.9232(11) 0.4352(2)
H17 H 0.7202(4) 0.6087(17) 0.3593(3)
H18 H 0.7816(5) 0.3187(20) 0.3137(4)
H19 H 0.8977(6) 0.2330(25) 0.3597(4)
H20 H 0.9479(5) 0.4223(29) 0.4519(4)
H21 H 0.8864(4) 0.7048(21) 0.4986(3)
H22 H 0.6338(2) 0.9261(12) 0.7153(2)
H23 H 0.6081(2) 0.6696(12) 0.6830(2)
H24 H 0.5153(3) 0.6205(12) 0.7388(2)
H25 H 0.4032(3) 0.7070(14) 0.7475(3)
H26 H 0.3467(3) 1.0637(15) 0.7027(3)
H27 H 0.4018(3) 1.3165(13) 0.6436(3)
H28 H 0.5137(3) 1.2314(10) 0.6318(3)

loop_
_atom_type_symbol
_atom_type_radius_bond
C 0.68
H 0.23
N 0.68
O 0.68
